data_7110572
loop_
_publ_author_name
'Sepp\"al\"a, Emma'
'Ruthe, Frank'
'Jeske, J\"org'
'du Mont, Wolf-W.'
'Jones, Peter G.'

_publ_section_title
;
 Coordination and oxidation of phosphine selenides with iodine: from
 cation pairs [(R3PSe)2I+]2 to (iodoseleno)phosphonium ions [R3PSeI]+
 existing as guests in polyiodide matrices
;
_journal_issue 16
_journal_name_full 'Chemical Communications'
_journal_page_first 1471
_journal_paper_doi 10.1039/a903249e
_journal_year 1999
_chemical_formula_sum 'C27.5 H58 I6 P2 Se2'
_chemical_formula_weight 1370.00
_chemical_name_systematic
;

 ?

;
_space_group_IT_number 15
_symmetry_cell_setting monoclinic
_symmetry_space_group_name_Hall '-C 2yc'
_symmetry_space_group_name_H-M 'C 1 2/c 1'
_atom_sites_solution_hydrogens geom
_atom_sites_solution_primary direct
_atom_sites_solution_secondary difmap
_audit_creation_method SHELXL
_cell_angle_alpha 90.00
_cell_angle_beta 95.193(15)
_cell_angle_gamma 90.00
_cell_formula_units_Z 8
_cell_length_a 31.687(5)
_cell_length_b 13.955(2)
_cell_length_c 19.383(2)
_cell_measurement_reflns_used 52
_cell_measurement_temperature 143(2)
_cell_measurement_theta_max 11.5
_cell_measurement_theta_min 10
_cell_volume 8536(2)
_computing_cell_refinement 'Stoe DIF4'
_computing_data_collection 'Stoe DIF4'
_computing_data_reduction 'Stoe REDU4'
_computing_molecular_graphics 'Siemens XP'
_computing_publication_material 'SHELXL-93 (Sheldrick, 1993)'
_computing_structure_refinement 'SHELXL-93 (Sheldrick, 1993)'
_computing_structure_solution 'SHELXS-86 (Sheldrick, 1990)'
_diffrn_ambient_temperature 143(2)
_diffrn_measurement_device 'Stoe STADI-4'
_diffrn_measurement_method \w-\q-scans
_diffrn_radiation_monochromator graphite
_diffrn_radiation_source 'fine-focus sealed tube'
_diffrn_radiation_type MoK\a
_diffrn_radiation_wavelength 0.71073
_diffrn_reflns_av_R_equivalents 0.0410
_diffrn_reflns_av_sigmaI/netI 0.0363
_diffrn_reflns_limit_h_max 37
_diffrn_reflns_limit_h_min -37
_diffrn_reflns_limit_k_max 3
_diffrn_reflns_limit_k_min -16
_diffrn_reflns_limit_l_max 23
_diffrn_reflns_limit_l_min 0
_diffrn_reflns_number 13627
_diffrn_reflns_theta_max 25.05
_diffrn_reflns_theta_min 3.10
_diffrn_standards_interval_time 60
_diffrn_standards_number 3
_exptl_absorpt_coefficient_mu 6.164
_exptl_absorpt_correction_T_max 0.444
_exptl_absorpt_correction_T_min 0.287
_exptl_absorpt_correction_type Psi-scans
_exptl_crystal_colour 'reddish black/metallic green'
_exptl_crystal_density_diffrn 2.132
_exptl_crystal_description prism
_exptl_crystal_F_000 5112
_exptl_crystal_size_max 0.75
_exptl_crystal_size_mid 0.50
_exptl_crystal_size_min 0.50
_refine_diff_density_max 1.208
_refine_diff_density_min -2.126
_refine_diff_density_rms 0.213
_refine_ls_extinction_method none
_refine_ls_goodness_of_fit_all 1.155
_refine_ls_goodness_of_fit_obs 1.185
_refine_ls_hydrogen_treatment 'all riding'
_refine_ls_matrix_type full
_refine_ls_number_parameters 358
_refine_ls_number_reflns 7505
_refine_ls_number_restraints 207
_refine_ls_restrained_S_all 1.268
_refine_ls_restrained_S_obs 1.167
_refine_ls_R_factor_all 0.0614
_refine_ls_R_factor_obs 0.0519
_refine_ls_shift/esd_max 0.007
_refine_ls_shift/esd_mean 0.000
_refine_ls_structure_factor_coef Fsqd
_refine_ls_weighting_details 'w=1/[\s^2^(Fo^2^)+(0.0448P)^2^+243.4161P] where P=(Fo^2^+2Fc^2^)/3'
_refine_ls_weighting_scheme calc
_refine_ls_wR_factor_all 0.1541
_refine_ls_wR_factor_obs 0.1330
_reflns_number_observed 6593
_reflns_number_total 7530
_reflns_observed_criterion >2sigma(I)
_cod_data_source_file 903249esup1.cif
_cod_data_source_block loge
_cod_depositor_comments
;
The following automatic conversions were performed:

'_refine_ls_weighting_scheme' value 'calc
w=1/[\s^2^(Fo^2^)+(0.0448P)^2^+243.4161P] where P=(Fo^2^+2Fc^2^)/3'
was changed to 'calc'. New tag '_refine_ls_weighting_details' was
created. The value of the new tag was set to
'w=1/[\s^2^(Fo^2^)+(0.0448P)^2^+243.4161P] where P=(Fo^2^+2Fc^2^)/3'.

Automatic conversion script
Id: cif_fix_values 3143 2015-03-26 13:38:13Z robertas 
;
_cod_original_cell_volume 8536.1(21)
_cod_original_sg_symbol_H-M C2/c
_cod_original_formula_sum 'C27.50 H58 I6 P2 Se2'
_cod_database_code 7110572

loop_
_symmetry_equiv_pos_as_xyz
'x, y, z'
'-x, y, -z+1/2'
'x+1/2, y+1/2, z'
'-x+1/2, y+1/2, -z+1/2'
'-x, -y, -z'
'x, -y, z-1/2'
'-x+1/2, -y+1/2, -z'
'x+1/2, -y+1/2, z-1/2'

loop_
_atom_site_aniso_label
_atom_site_aniso_U_11
_atom_site_aniso_U_22
_atom_site_aniso_U_33
_atom_site_aniso_U_23
_atom_site_aniso_U_13
_atom_site_aniso_U_12
I1 0.0211(3) 0.0250(3) 0.0241(3) 0.0022(2) 0.0024(2) -0.0030(2)
I2 0.0262(3) 0.0635(5) 0.0561(5) -0.0090(4) 0.0026(3) -0.0086(3)
I3 0.0344(4) 0.0424(4) 0.0427(4) -0.0027(3) 0.0065(3) -0.0008(3)
I4 0.0430(5) 0.1008(7) 0.0501(5) -0.0060(5) -0.0007(4) -0.0121(4)
I5 0.0476(4) 0.0813(6) 0.0354(4) 0.0010(4) -0.0021(3) -0.0128(4)
I6 0.0491(5) 0.0759(6) 0.0412(4) -0.0090(4) 0.0031(3) 0.0114(4)
Se1 0.0236(4) 0.0190(4) 0.0301(5) 0.0056(3) 0.0081(3) 0.0015(3)
Se2 0.0199(4) 0.0384(5) 0.0221(4) 0.0031(4) 0.0028(3) -0.0026(4)
P1 0.0256(11) 0.0178(10) 0.0162(10) 0.0004(8) 0.0045(8) -0.0007(8)
P2 0.0197(11) 0.0508(15) 0.0205(11) -0.0017(10) 0.0006(9) -0.0053(10)
C1 0.047(5) 0.018(4) 0.013(4) 0.001(3) 0.002(4) -0.001(4)
C2 0.057(6) 0.038(5) 0.026(5) 0.003(4) 0.007(4) 0.017(5)
C3 0.076(8) 0.021(4) 0.028(5) 0.003(4) 0.006(5) -0.004(5)
C4 0.050(5) 0.030(5) 0.018(4) -0.003(4) -0.005(4) -0.007(4)
C5 0.026(4) 0.033(4) 0.020(4) -0.001(3) 0.008(3) -0.007(4)
C6 0.038(5) 0.039(5) 0.041(6) -0.003(4) 0.020(4) 0.001(4)
C7 0.049(6) 0.039(5) 0.021(5) 0.000(4) 0.012(4) -0.009(4)
C8 0.028(5) 0.046(6) 0.028(5) 0.007(4) 0.007(4) -0.005(4)
C9 0.031(5) 0.032(5) 0.028(5) 0.001(4) -0.003(4) 0.008(4)
C10 0.029(5) 0.052(6) 0.037(6) 0.004(5) 0.000(4) 0.005(4)
C11 0.049(6) 0.035(5) 0.030(5) -0.008(4) 0.001(4) -0.004(5)
C12 0.048(6) 0.036(5) 0.030(5) 0.005(4) -0.008(4) 0.011(4)
C13 0.051(7) 0.072(8) 0.060(7) 0.010(6) 0.001(5) 0.030(6)
C14 0.052(7) 0.146(16) 0.074(10) 0.015(9) -0.003(6) 0.056(8)
C15 0.090(9) 0.060(9) 0.090(10) 0.034(8) 0.011(8) 0.019(7)
C16 0.060(8) 0.070(9) 0.088(8) -0.012(7) 0.007(7) 0.026(7)
C17 0.037(6) 0.107(9) 0.030(5) -0.025(6) 0.008(5) -0.032(5)
C18 0.051(6) 0.165(16) 0.060(9) -0.055(10) 0.007(7) -0.058(8)
C19 0.043(7) 0.177(14) 0.015(5) 0.001(7) -0.005(5) -0.018(8)
C20 0.076(8) 0.080(8) 0.068(9) -0.040(7) 0.026(7) -0.037(6)
C21 0.031(5) 0.092(7) 0.033(6) 0.002(6) 0.004(5) -0.017(6)
C22 0.038(6) 0.128(11) 0.023(5) 0.006(6) 0.008(4) -0.015(7)
C23 0.057(8) 0.087(7) 0.078(10) 0.026(7) 0.014(7) -0.021(6)
C24 0.032(5) 0.127(12) 0.040(7) 0.001(7) 0.015(5) -0.015(6)
C31 0.066(11) 0.037(9) 0.013(9) -0.006(9) -0.006(11) 0.004(7)
C32 0.068(13) 0.034(7) 0.022(12) 0.000(12) -0.005(16) 0.013(7)
C33 0.072(13) 0.036(9) 0.036(15) -0.008(12) -0.007(15) -0.006(8)
C34 0.056(14) 0.049(11) 0.032(12) 0.005(11) 0.004(13) -0.001(8)
C35 0.066(10) 0.038(8) 0.022(9) 0.003(9) 0.006(10) 0.002(8)
C36 0.061(10) 0.037(7) 0.012(7) -0.008(13) -0.002(9) -0.002(7)
C37 0.066(10) 0.052(13) 0.020(10) -0.001(10) -0.009(11) 0.005(9)

loop_
_atom_site_label
_atom_site_type_symbol
_atom_site_fract_x
_atom_site_fract_y
_atom_site_fract_z
_atom_site_U_iso_or_equiv
_atom_site_thermal_displace_type
_atom_site_occupancy
_atom_site_calc_flag
_atom_site_refinement_flags
_atom_site_disorder_group
I1 I 0.44501(2) 0.07429(4) 0.19031(3) 0.02337(14) Uani 1 d . .
I2 I 0.35894(2) 0.50287(6) 0.18195(4) 0.0487(2) Uani 1 d . .
I3 I 0.35461(2) 0.50097(5) 0.02166(4) 0.0396(2) Uani 1 d . .
I4 I 0.35727(3) 0.50144(8) 0.32714(5) 0.0650(3) Uani 1 d . .
I5 I 0.28148(3) 0.68092(7) 0.00929(4) 0.0551(2) Uani 1 d . .
I6 I 0.28094(3) 0.32069(7) 0.00453(4) 0.0554(2) Uani 1 d . .
Se1 Se 0.50470(3) 0.09143(6) 0.09527(5) 0.0239(2) Uani 1 d . .
Se2 Se 0.39625(3) 0.03949(7) 0.29718(5) 0.0268(2) Uani 1 d . .
P1 P 0.50192(7) 0.23042(14) 0.04305(11) 0.0197(4) Uani 1 d . .
P2 P 0.32878(7) 0.0344(2) 0.26108(12) 0.0304(5) Uani 1 d . .
C1 C 0.5045(3) 0.3304(6) 0.1095(4) 0.026(2) Uani 1 d U .
C2 C 0.4607(4) 0.3476(8) 0.1345(5) 0.040(2) Uani 1 d U .
H2A H 0.4407(4) 0.3657(8) 0.0951(5) 0.048 Uiso 1 calc R .
H2B H 0.4624(4) 0.3993(8) 0.1689(5) 0.048 Uiso 1 calc R .
H2C H 0.4508(4) 0.2888(8) 0.1556(5) 0.048 Uiso 1 calc R .
C3 C 0.5195(4) 0.4255(7) 0.0790(5) 0.042(2) Uani 1 d U .
H3A H 0.5003(4) 0.4433(7) 0.0386(5) 0.050 Uiso 1 calc R .
H3B H 0.5483(4) 0.4174(7) 0.0650(5) 0.050 Uiso 1 calc R .
H3C H 0.5196(4) 0.4760(7) 0.1141(5) 0.050 Uiso 1 calc R .
C4 C 0.5346(3) 0.3024(7) 0.1727(5) 0.033(2) Uani 1 d U .
H4A H 0.5630(3) 0.2908(7) 0.1582(5) 0.040 Uiso 1 calc R .
H4B H 0.5242(3) 0.2439(7) 0.1935(5) 0.040 Uiso 1 calc R .
H4C H 0.5358(3) 0.3544(7) 0.2067(5) 0.040 Uiso 1 calc R .
C5 C 0.5511(3) 0.2298(6) -0.0054(4) 0.026(2) Uani 1 d U .
C6 C 0.5570(3) 0.1319(7) -0.0396(6) 0.038(2) Uani 1 d U .
H6A H 0.5324(3) 0.1182(7) -0.0724(6) 0.046 Uiso 1 calc R .
H6B H 0.5598(3) 0.0820(7) -0.0039(6) 0.046 Uiso 1 calc R .
H6C H 0.5827(3) 0.1332(7) -0.0643(6) 0.046 Uiso 1 calc R .
C7 C 0.5493(3) 0.3085(7) -0.0636(5) 0.036(2) Uani 1 d U .
H7A H 0.5242(3) 0.2981(7) -0.0962(5) 0.043 Uiso 1 calc R .
H7B H 0.5749(3) 0.3045(7) -0.0884(5) 0.043 Uiso 1 calc R .
H7C H 0.5477(3) 0.3721(7) -0.0425(5) 0.043 Uiso 1 calc R .
C8 C 0.5902(3) 0.2469(7) 0.0446(5) 0.034(2) Uani 1 d U .
H8A H 0.5876(3) 0.3089(7) 0.0676(5) 0.040 Uiso 1 calc R .
H8B H 0.6155(3) 0.2470(7) 0.0190(5) 0.040 Uiso 1 calc R .
H8C H 0.5926(3) 0.1958(7) 0.0794(5) 0.040 Uiso 1 calc R .
C9 C 0.4517(3) 0.2347(7) -0.0169(5) 0.031(2) Uani 1 d U .
C10 C 0.4138(3) 0.2033(8) 0.0207(6) 0.039(2) Uani 1 d U .
H10A H 0.4101(3) 0.2476(8) 0.0589(6) 0.047 Uiso 1 calc R .
H10B H 0.4188(3) 0.1384(8) 0.0391(6) 0.047 Uiso 1 calc R .
H10C H 0.3883(3) 0.2035(8) -0.0118(6) 0.047 Uiso 1 calc R .
C11 C 0.4553(4) 0.1626(7) -0.0750(5) 0.038(2) Uani 1 d U .
H11A H 0.4794(4) 0.1798(7) -0.1010(5) 0.046 Uiso 1 calc R .
H11B H 0.4292(4) 0.1634(7) -0.1062(5) 0.046 Uiso 1 calc R .
H11C H 0.4597(4) 0.0984(7) -0.0553(5) 0.046 Uiso 1 calc R .
C12 C 0.4438(4) 0.3356(7) -0.0496(5) 0.038(2) Uani 1 d U .
H12A H 0.4685(4) 0.3546(7) -0.0735(5) 0.046 Uiso 1 calc R .
H12B H 0.4394(4) 0.3821(7) -0.0131(5) 0.046 Uiso 1 calc R .
H12C H 0.4186(4) 0.3335(7) -0.0829(5) 0.046 Uiso 1 calc R .
C13 C 0.3093(4) 0.1616(10) 0.2476(7) 0.061(3) Uani 1 d U .
C14 C 0.2647(5) 0.1643(14) 0.2092(9) 0.091(5) Uani 1 d U .
H14A H 0.2450(5) 0.1289(14) 0.2359(9) 0.109 Uiso 1 calc R .
H14B H 0.2654(5) 0.1348(14) 0.1634(9) 0.109 Uiso 1 calc R .
H14C H 0.2553(5) 0.2310(14) 0.2038(9) 0.109 Uiso 1 calc R .
C15 C 0.3401(5) 0.2168(11) 0.2061(9) 0.080(4) Uani 1 d U .
H15A H 0.3685(5) 0.2151(11) 0.2307(9) 0.096 Uiso 1 calc R .
H15B H 0.3306(5) 0.2835(11) 0.2006(9) 0.096 Uiso 1 calc R .
H15C H 0.3408(5) 0.1873(11) 0.1604(9) 0.096 Uiso 1 calc R .
C16 C 0.3095(5) 0.2114(11) 0.3184(8) 0.073(4) Uani 1 d U .
H16A H 0.2901(5) 0.1780(11) 0.3468(8) 0.087 Uiso 1 calc R .
H16B H 0.3004(5) 0.2781(11) 0.3117(8) 0.087 Uiso 1 calc R .
H16C H 0.3382(5) 0.2099(11) 0.3419(8) 0.087 Uiso 1 calc R .
C17 C 0.3186(4) -0.0385(11) 0.1792(6) 0.058(3) Uani 1 d U .
C18 C 0.2723(4) -0.0776(15) 0.1712(8) 0.092(6) Uani 1 d U .
H18A H 0.2524(4) -0.0238(15) 0.1703(8) 0.110 Uiso 1 calc R .
H18B H 0.2678(4) -0.1196(15) 0.2103(8) 0.110 Uiso 1 calc R .
H18C H 0.2677(4) -0.1138(15) 0.1278(8) 0.110 Uiso 1 calc R .
C19 C 0.3276(4) 0.0220(14) 0.1144(6) 0.079(4) Uani 1 d U .
H19A H 0.3087(4) 0.0778(14) 0.1109(6) 0.094 Uiso 1 calc R .
H19B H 0.3224(4) -0.0173(14) 0.0726(6) 0.094 Uiso 1 calc R .
H19C H 0.3571(4) 0.0436(14) 0.1191(6) 0.094 Uiso 1 calc R .
C20 C 0.3490(5) -0.1226(11) 0.1804(8) 0.073(4) Uani 1 d U .
H20A H 0.3448(5) -0.1635(11) 0.2203(8) 0.088 Uiso 1 calc R .
H20B H 0.3782(5) -0.0988(11) 0.1841(8) 0.088 Uiso 1 calc R .
H20C H 0.3436(5) -0.1598(11) 0.1377(8) 0.088 Uiso 1 calc R .
C21 C 0.3052(4) -0.0232(10) 0.3374(6) 0.052(3) Uani 1 d U .
C22 C 0.3253(4) 0.0145(12) 0.4060(6) 0.063(4) Uani 1 d U .
H22A H 0.3561(4) 0.0067(12) 0.4078(6) 0.076 Uiso 1 calc R .
H22B H 0.3144(4) -0.0215(12) 0.4440(6) 0.076 Uiso 1 calc R .
H22C H 0.3184(4) 0.0825(12) 0.4104(6) 0.076 Uiso 1 calc R .
C23 C 0.3163(5) -0.1315(11) 0.3378(8) 0.074(4) Uani 1 d U .
H23A H 0.3042(5) -0.1610(11) 0.2946(8) 0.088 Uiso 1 calc R .
H23B H 0.3046(5) -0.1626(11) 0.3772(8) 0.088 Uiso 1 calc R .
H23C H 0.3472(5) -0.1393(11) 0.3419(8) 0.088 Uiso 1 calc R .
C24 C 0.2568(4) -0.0116(12) 0.3334(7) 0.066(4) Uani 1 d U .
H24A H 0.2442(4) -0.0362(12) 0.2888(7) 0.079 Uiso 1 calc R .
H24B H 0.2497(4) 0.0563(12) 0.3375(7) 0.079 Uiso 1 calc R .
H24C H 0.2457(4) -0.0476(12) 0.3712(7) 0.079 Uiso 1 calc R .
C31 C 0.4673(4) 0.2812(10) -0.2458(10) 0.039(4) Uani 0.50 d PGDU -1
C32 C 0.4839(6) 0.3734(7) -0.2467(21) 0.042(5) Uani 0.50 d PGDU -1
H32 H 0.4657(8) 0.4273(10) -0.2453(29) 0.050 Uiso 0.50 calc PR -1
C33 C 0.5272(7) 0.3867(8) -0.2496(23) 0.048(6) Uani 0.50 d PGDU -1
H33 H 0.5385(9) 0.4497(9) -0.2503(34) 0.058 Uiso 0.50 calc PR -1
C34 C 0.5539(5) 0.3079(11) -0.2516(13) 0.046(5) Uani 0.50 d PGDU -1
H34 H 0.5835(5) 0.3171(16) -0.2536(16) 0.055 Uiso 0.50 calc PR -1
C35 C 0.5373(4) 0.2158(9) -0.2507(10) 0.042(4) Uani 0.50 d PGDU -1
H35 H 0.5556(5) 0.1619(12) -0.2520(17) 0.051 Uiso 0.50 calc PR -1
C36 C 0.4940(4) 0.2024(7) -0.2477(12) 0.037(4) Uani 0.50 d PGDU -1
H36 H 0.4827(6) 0.1394(8) -0.2471(21) 0.044 Uiso 0.50 calc PR -1
C37 C 0.4216(8) 0.2663(15) -0.2476(11) 0.047(5) Uani 0.50 d PDU -1
H37A H 0.4156(8) 0.1975(15) -0.2465(11) 0.056 Uiso 0.50 calc PR -1
H37B H 0.4077(8) 0.2941(15) -0.2902(11) 0.056 Uiso 0.50 calc PR -1
H37C H 0.4108(8) 0.2974(15) -0.2074(11) 0.056 Uiso 0.50 calc PR -1

loop_
_atom_type_symbol
_atom_type_description
_atom_type_scat_dispersion_real
_atom_type_scat_dispersion_imag
_atom_type_scat_source
C C 0.0033 0.0016 'International Tables Vol C Tables 4.2.6.8 and 6.1.1.4'
H H 0.0000 0.0000 'International Tables Vol C Tables 4.2.6.8 and 6.1.1.4'
P P 0.1023 0.0942 'International Tables Vol C Tables 4.2.6.8 and 6.1.1.4'
Se Se -0.0929 2.2259 'International Tables Vol C Tables 4.2.6.8 and 6.1.1.4'
I I -0.4742 1.8119 'International Tables Vol C Tables 4.2.6.8 and 6.1.1.4'

loop_
_geom_angle_atom_site_label_1
_geom_angle_atom_site_label_2
_geom_angle_atom_site_label_3
_geom_angle
_geom_angle_site_symmetry_1
_geom_angle_site_symmetry_3
Se2 I1 Se1 170.27(3) . .
Se2 I1 I1 94.82(3) . 2_655
Se1 I1 I1 76.89(3) . 2_655
I4 I2 I3 176.29(3) . .
I2 I3 I5 91.86(3) . .
I2 I3 I6 94.09(3) . .
I5 I3 I6 94.66(3) . .
I2 I3 I4 176.19(3) . 6_565
I5 I3 I4 90.73(3) . 6_565
I6 I3 I4 88.47(3) . 6_565
I5 I5 I3 175.42(5) 7_565 .
I6 I6 I3 177.15(5) 7 .
P1 Se1 I1 112.56(7) . .
P1 Se1 Se2 115.70(7) . 2_655
I1 Se1 Se2 101.84(3) . 2_655
P2 Se2 I1 111.44(7) . .
P2 Se2 Se1 161.01(8) . 2_655
I1 Se2 Se1 83.27(3) . 2_655
C9 P1 C5 112.5(4) . .
C9 P1 C1 112.2(4) . .
C5 P1 C1 110.7(4) . .
C9 P1 Se1 108.1(3) . .
C5 P1 Se1 103.0(3) . .
C1 P1 Se1 110.0(3) . .
C13 P2 C17 111.2(7) . .
C13 P2 C21 111.1(6) . .
C17 P2 C21 112.3(6) . .
C13 P2 Se2 108.1(5) . .
C17 P2 Se2 111.9(4) . .
C21 P2 Se2 102.0(4) . .
C4 C1 C2 107.6(8) . .
C4 C1 C3 109.5(8) . .
C2 C1 C3 107.8(8) . .
C4 C1 P1 109.9(6) . .
C2 C1 P1 110.2(7) . .
C3 C1 P1 111.6(6) . .
C8 C5 C6 106.9(8) . .
C8 C5 C7 108.8(7) . .
C6 C5 C7 108.1(7) . .
C8 C5 P1 110.0(6) . .
C6 C5 P1 110.9(6) . .
C7 C5 P1 112.0(6) . .
C10 C9 C11 106.2(8) . .
C10 C9 C12 110.7(8) . .
C11 C9 C12 108.4(8) . .
C10 C9 P1 110.7(7) . .
C11 C9 P1 108.6(7) . .
C12 C9 P1 112.1(7) . .
C15 C13 C14 109.6(12) . .
C15 C13 C16 106.9(13) . .
C14 C13 C16 110.5(11) . .
C15 C13 P2 109.4(9) . .
C14 C13 P2 111.4(12) . .
C16 C13 P2 109.0(9) . .
C20 C17 C19 105.7(11) . .
C20 C17 C18 108.7(13) . .
C19 C17 C18 110.3(11) . .
C20 C17 P2 110.1(9) . .
C19 C17 P2 110.8(10) . .
C18 C17 P2 111.0(9) . .
C22 C21 C24 110.3(11) . .
C22 C21 C23 104.8(12) . .
C24 C21 C23 109.1(11) . .
C22 C21 P2 111.9(8) . .
C24 C21 P2 112.2(9) . .
C23 C21 P2 108.1(9) . .
C32 C31 C36 120.0 . .
C32 C31 C37 120.4(9) . .
C36 C31 C37 119.4(8) . .
C33 C32 C31 120.0 . .
C32 C33 C34 120.0 . .
C35 C34 C33 120.0 . .
C36 C35 C34 120.0 . .
C35 C36 C31 120.0 . .

loop_
_geom_bond_atom_site_label_1
_geom_bond_atom_site_label_2
_geom_bond_distance
_geom_bond_site_symmetry_2
I1 Se2 2.7374(11) .
I1 Se1 2.7674(11) .
I1 I1 4.0049(13) 2_655
I2 I4 2.8196(13) .
I2 I3 3.0977(12) .
I3 I5 3.4105(12) .
I3 I6 3.4276(12) .
I3 I4 3.7791(13) 6_565
I5 I5 2.775(2) 7_565
I6 I6 2.776(2) 7
Se1 P1 2.186(2) .
Se1 Se2 3.6794(14) 2_655
Se2 P2 2.190(2) .
Se2 Se1 3.6794(14) 2_655
P1 C9 1.885(9) .
P1 C5 1.893(9) .
P1 C1 1.895(9) .
P2 C13 1.889(13) .
P2 C17 1.888(11) .
P2 C21 1.896(12) .
C1 C4 1.533(12) .
C1 C2 1.533(14) .
C1 C3 1.545(12) .
C5 C8 1.520(12) .
C5 C6 1.536(13) .
C5 C7 1.572(13) .
C9 C10 1.523(14) .
C9 C11 1.523(13) .
C9 C12 1.554(13) .
C13 C15 1.53(2) .
C13 C14 1.54(2) .
C13 C16 1.54(2) .
C17 C20 1.52(2) .
C17 C19 1.56(2) .
C17 C18 1.56(2) .
C21 C22 1.52(2) .
C21 C24 1.54(2) .
C21 C23 1.55(2) .
C31 C32 1.39 .
C31 C36 1.39 .
C31 C37 1.46(3) .
C32 C33 1.39 .
C33 C34 1.39 .
C34 C35 1.39 .
C35 C36 1.39 .
